data_4349927
loop_
_publ_author_name
'Gaur, Ruchi'

_publ_section_title
;
 Selective anionic dye adsorption, topology and luminescence study of
 structurally diverse cadmium(ii) coordination polymers
;
_journal_issue 1
_journal_name_full 'Inorganic Chemistry Frontiers'
_journal_page_first 278
_journal_paper_doi 10.1039/C8QI01039K
_journal_volume 6
_journal_year 2019
_chemical_formula_sum 'C78 H100 Cd5 N16 O38'
_chemical_formula_weight 2431.73
_space_group_crystal_system monoclinic
_space_group_IT_number 9
_space_group_name_Hall 'C -2yc'
_space_group_name_H-M_alt 'C 1 c 1'
_atom_sites_solution_hydrogens mixed
_audit_creation_method SHELXL-2017/1
_audit_update_record
;
2018-04-01 deposited with the CCDC.
2018-11-27 downloaded from the CCDC.
;
_cell_angle_alpha 90
_cell_angle_beta 125.827(5)
_cell_angle_gamma 90
_cell_formula_units_Z 4
_cell_length_a 25.474(3)
_cell_length_b 23.533(3)
_cell_length_c 18.769(2)
_cell_measurement_reflns_used 9856
_cell_measurement_temperature 100(2)
_cell_measurement_theta_max 25.08
_cell_measurement_theta_min 2.41
_cell_volume 9122.7(19)
_computing_structure_refinement 'SHELXL-2017/1 (Sheldrick, 2017)'
_computing_structure_solution 'SHELXT 2014/5 (Sheldrick, 2014)'
_diffrn_ambient_temperature 100(2)
_diffrn_measured_fraction_theta_full 0.995
_diffrn_measured_fraction_theta_max 0.995
_diffrn_measurement_device_type 'Bruker APEX-II CCD'
_diffrn_measurement_method '\f and \w scans'
_diffrn_radiation_type MoK\a
_diffrn_radiation_wavelength 0.71073
_diffrn_reflns_av_R_equivalents 0.0617
_diffrn_reflns_av_unetI/netI 0.0654
_diffrn_reflns_Laue_measured_fraction_full 0.995
_diffrn_reflns_Laue_measured_fraction_max 0.995
_diffrn_reflns_limit_h_max 30
_diffrn_reflns_limit_h_min -30
_diffrn_reflns_limit_k_max 28
_diffrn_reflns_limit_k_min -28
_diffrn_reflns_limit_l_max 22
_diffrn_reflns_limit_l_min -22
_diffrn_reflns_number 54749
_diffrn_reflns_point_group_measured_fraction_full 0.995
_diffrn_reflns_point_group_measured_fraction_max 0.995
_diffrn_reflns_theta_full 25.026
_diffrn_reflns_theta_max 25.026
_diffrn_reflns_theta_min 4.098
_exptl_absorpt_coefficient_mu 1.246
_exptl_crystal_density_diffrn 1.771
_exptl_crystal_description niddle
_exptl_crystal_F_000 4896
_exptl_crystal_size_max 0.16
_exptl_crystal_size_mid 0.14
_exptl_crystal_size_min 0.11
_refine_diff_density_max 1.444
_refine_diff_density_min -1.073
_refine_diff_density_rms 0.112
_refine_ls_abs_structure_details
;
 Refined as an inversion twin.
;
_refine_ls_abs_structure_Flack 0.09(3)
_refine_ls_extinction_method none
_refine_ls_goodness_of_fit_ref 1.016
_refine_ls_hydrogen_treatment constr
_refine_ls_matrix_type full
_refine_ls_number_parameters 1233
_refine_ls_number_reflns 16120
_refine_ls_number_restraints 3
_refine_ls_restrained_S_all 1.021
_refine_ls_R_factor_all 0.0486
_refine_ls_R_factor_gt 0.0401
_refine_ls_shift/su_max 0.005
_refine_ls_shift/su_mean 0.001
_refine_ls_structure_factor_coef Fsqd
_refine_ls_weighting_details 'w=1/[\s^2^(Fo^2^)+(0.0355P)^2^+36.9827P] where P=(Fo^2^+2Fc^2^)/3'
_refine_ls_weighting_scheme calc
_refine_ls_wR_factor_gt 0.0869
_refine_ls_wR_factor_ref 0.0904
_reflns_Friedel_coverage 0.999
_reflns_Friedel_fraction_full 0.996
_reflns_Friedel_fraction_max 0.996
_reflns_number_gt 14404
_reflns_number_total 16038
_reflns_threshold_expression 'I > 2\s(I)'
_cod_data_source_file c8qi01039k2.cif
_cod_data_source_block shelx_CCDC3
_cod_original_cell_volume 9123(2)
_cod_original_sg_symbol_H-M 'C c'
_cod_database_code 4349927
_shelx_shelxl_version_number 2017/1
_shelx_space_group_comment
;
The symmetry employed for this shelxl refinement is uniquely defined
by the following loop, which should always be used as a source of
symmetry information in preference to the above space-group names.
They are only intended as comments.
;

loop_
_space_group_symop_operation_xyz
'x, y, z'
'x, -y, z+1/2'
'x+1/2, y+1/2, z'
'x+1/2, -y+1/2, z+1/2'

loop_
_atom_site_label
_atom_site_type_symbol
_atom_site_fract_x
_atom_site_fract_y
_atom_site_fract_z
_atom_site_U_iso_or_equiv
_atom_site_adp_type
_atom_site_occupancy
_atom_site_site_symmetry_order
_atom_site_calc_flag
_atom_site_refinement_flags_posn
_atom_site_refinement_flags_adp
Cd4 Cd 0.74024(3) 0.96237(3) 0.59752(4) 0.00993(15) Uani 1 1 d . .
Cd2 Cd 0.25290(3) 0.48003(3) 0.40374(4) 0.01068(16) Uani 1 1 d . .
Cd1 Cd 0.73552(3) 0.47029(3) 0.50616(4) 0.01142(16) Uani 1 1 d . .
Cd5 Cd 0.52255(3) 0.99779(3) 0.66057(4) 0.01104(16) Uani 1 1 d . .
Cd3 Cd 0.47054(3) 0.50783(3) 0.33725(4) 0.01567(18) Uani 1 1 d . .
O006 O 0.5990(3) 0.9980(3) 0.6302(5) 0.0159(15) Uani 1 1 d . .
N007 N 0.7397(4) 0.8663(3) 0.5795(5) 0.0115(18) Uani 1 1 d . .
O008 O 0.6235(3) 1.0133(3) 0.7987(4) 0.0121(14) Uani 1 1 d . .
O009 O 0.3698(3) 0.5236(3) 0.2011(4) 0.0170(15) Uani 1 1 d . .
O24 O 0.6774(3) 1.0264(3) 0.9421(4) 0.0134(15) Uani 1 1 d . .
O21 O 0.6395(3) 0.9485(3) 0.5711(4) 0.0166(14) Uani 1 1 d . .
O42 O 0.4089(3) 0.9955(3) 0.6005(4) 0.0165(16) Uani 1 1 d . .
O1 O 0.2207(3) 0.4752(3) 0.2640(4) 0.0194(15) Uani 1 1 d . .
H1A H 0.228373 0.441605 0.252718 0.029 Uiso 1 1 d R U
H1B H 0.244327 0.497423 0.256623 0.029 Uiso 1 1 d R U
O11 O 0.3141(3) 0.5316(3) 0.0586(4) 0.0134(15) Uani 1 1 d . .
N002 N 0.2510(4) 0.3822(3) 0.3932(5) 0.0146(18) Uani 1 1 d . .
O2 O 0.3560(3) 0.4749(3) 0.4367(5) 0.0228(17) Uani 1 1 d . .
O15 O 0.7931(3) 0.4795(3) 0.4459(4) 0.0147(15) Uani 1 1 d . .
H15A H 0.778385 0.508296 0.409228 0.022 Uiso 1 1 d R U
H15B H 0.786206 0.450334 0.412149 0.022 Uiso 1 1 d R U
O16 O 0.7058(3) 0.4588(3) 0.5986(4) 0.0152(14) Uani 1 1 d . .
H16A H 0.727623 0.481516 0.643343 0.023 Uiso 1 1 d R U
H16B H 0.716877 0.425221 0.622237 0.023 Uiso 1 1 d R U
O38 O 0.3421(3) 0.9697(3) 0.6356(5) 0.0168(15) Uani 1 1 d . .
O9 O 0.5261(3) 0.5657(3) 0.4774(5) 0.0227(16) Uani 1 1 d . .
O36 O 0.5387(3) 1.1032(3) 0.6802(4) 0.0176(16) Uani 1 1 d . .
O040 O 0.6505(3) 0.4785(3) 0.3640(4) 0.0203(16) Uani 1 1 d . .
O20 O 0.7820(3) 0.9409(3) 0.7435(4) 0.0190(15) Uani 1 1 d . .
H20A H 0.769696 0.907435 0.746245 0.029 Uiso 1 1 d R U
H20B H 0.765014 0.962814 0.761488 0.029 Uiso 1 1 d R U
O7 O 0.4593(4) 0.4132(3) 0.2873(5) 0.0244(17) Uani 1 1 d . .
N003 N 0.2357(4) 0.8716(3) 0.4866(5) 0.0149(19) Uani 1 1 d . .
O10 O 0.4538(3) 0.6137(3) 0.3141(5) 0.0222(17) Uani 1 1 d . .
O37 O 0.5261(3) 0.9040(3) 0.7065(5) 0.0218(16) Uani 1 1 d . .
O30 O 0.4687(3) 1.0540(3) 0.5184(4) 0.0179(16) Uani 1 1 d . .
O3 O 0.3934(3) 0.5135(3) 0.3660(5) 0.0213(16) Uani 1 1 d . .
N008 N 0.7487(5) 0.5382(4) 0.7305(6) 0.029(2) Uani 1 1 d . .
C00V C 0.6248(4) 1.0198(4) 0.8654(6) 0.011(2) Uani 1 1 d . .
O00W O 0.5817(3) 0.4997(3) 0.3974(5) 0.0203(17) Uani 1 1 d . .
N20 N 0.5045(4) 1.0258(3) 0.7689(5) 0.0113(17) Uani 1 1 d . .
N16 N 0.4859(4) 0.9338(3) 0.5394(6) 0.0143(18) Uani 1 1 d . .
C1 C 0.7916(5) 0.8357(4) 0.6358(7) 0.017(2) Uani 1 1 d . .
H1 H 0.827961 0.854565 0.681852 0.020 Uiso 1 1 calc R U
N010 N 0.7404(4) 1.0569(3) 0.6166(5) 0.0141(18) Uani 1 1 d . .
N011 N 0.5028(4) 0.4438(4) 0.4562(6) 0.023(2) Uani 1 1 d . .
C23 C 0.4289(5) 0.5235(5) 0.1388(7) 0.019(2) Uani 1 1 d . .
H23A H 0.432011 0.486345 0.119213 0.022 Uiso 1 1 calc R U
H23B H 0.426231 0.551532 0.098967 0.022 Uiso 1 1 calc R U
N013 N 0.7367(4) 0.5684(3) 0.5298(5) 0.0145(18) Uani 1 1 d . .
O6 O 0.5104(5) 0.3306(4) 0.3330(6) 0.055(3) Uani 1 1 d . .
C015 C 0.3027(5) 0.3511(4) 0.4517(7) 0.020(2) Uani 1 1 d . .
H015 H 0.338295 0.368972 0.500470 0.024 Uiso 1 1 calc R U
N016 N 0.2480(4) 0.5769(3) 0.4185(5) 0.0149(19) Uani 1 1 d . .
N017 N 0.4885(4) 0.5340(3) 0.2284(6) 0.0193(19) Uani 1 1 d . .
O33 O 0.5402(4) 0.1238(4) 0.3689(5) 0.038(2) Uani 1 1 d G .
H33A H 0.533154 0.118939 0.319103 0.057 Uiso 1 1 d G U
H33B H 0.511439 0.106599 0.370109 0.057 Uiso 1 1 d G U
C019 C 0.2955(5) 0.7890(4) 0.5012(7) 0.019(2) Uani 1 1 d . .
H019 H 0.335071 0.773330 0.519556 0.023 Uiso 1 1 calc R U
C16 C 0.3942(5) 0.4766(4) 0.4150(7) 0.020(2) Uani 1 1 d . .
C43 C 0.5989(5) 0.9574(4) 0.5855(6) 0.015(2) Uani 1 1 d . .
C01C C 0.3681(5) 0.5260(4) 0.1338(7) 0.015(2) Uani 1 1 d . .
N09 N 0.7644(5) 0.8348(4) 0.7811(6) 0.024(2) Uani 1 1 d . .
C45 C 0.4400(5) 0.9625(4) 0.4538(7) 0.020(2) Uani 1 1 d . .
C42 C 0.5447(5) 0.9138(4) 0.5491(7) 0.019(2) Uani 1 1 d . .
H42A H 0.532616 0.901456 0.491996 0.023 Uiso 1 1 calc R U
H42B H 0.561380 0.880944 0.587531 0.023 Uiso 1 1 calc R U
C12 C 0.2999(5) 0.6056(4) 0.4849(7) 0.019(2) Uani 1 1 d . .
H12 H 0.338205 0.585551 0.521956 0.022 Uiso 1 1 calc R U
C2 C 0.7951(5) 0.7773(4) 0.6303(7) 0.017(2) Uani 1 1 d . .
H2 H 0.832999 0.757489 0.670585 0.020 Uiso 1 1 calc R U
C3 C 0.7883(5) 0.6001(4) 0.5524(6) 0.015(2) Uani 1 1 d . .
H3 H 0.823395 0.582020 0.559181 0.018 Uiso 1 1 calc R U
C38 C 0.7359(6) 1.2362(4) 0.6537(7) 0.028(3) Uani 1 1 d . .
C10 C 0.1996(5) 0.3547(4) 0.3253(7) 0.016(2) Uani 1 1 d . .
H10 H 0.163077 0.375698 0.284033 0.019 Uiso 1 1 calc R U
C35 C 0.6866(5) 0.8385(4) 0.5153(7) 0.021(2) Uani 1 1 d . .
H35 H 0.649182 0.859264 0.476628 0.025 Uiso 1 1 calc R U
C01M C 0.3956(5) 0.9861(4) 0.6545(7) 0.014(2) Uani 1 1 d . .
N01 N 0.2599(4) 0.0834(3) 0.3580(5) 0.0203(19) Uani 1 1 d . .
C01O C 0.4444(5) 0.4295(4) 0.4492(7) 0.021(2) Uani 1 1 d . .
H01A H 0.456789 0.418128 0.506821 0.025 Uiso 1 1 calc R U
H01B H 0.424325 0.396867 0.410622 0.025 Uiso 1 1 calc R U
C8 C 0.2527(5) 0.2651(4) 0.3736(6) 0.0151(15) Uani 1 1 d . .
O26 O 0.5328(4) 0.7903(4) 0.3862(7) 0.060(3) Uani 1 1 d . .
C15 C 0.2905(5) 0.8459(4) 0.5127(7) 0.018(2) Uani 1 1 d . .
H15 H 0.327969 0.867744 0.540473 0.022 Uiso 1 1 calc R U
O19 O 0.4736(6) 0.8214(4) 0.6590(7) 0.060(3) Uani 1 1 d . .
C66 C 0.5959(5) 0.4921(4) 0.3441(7) 0.016(2) Uani 1 1 d . .
C36 C 0.7925(5) 1.0845(4) 0.6825(6) 0.017(2) Uani 1 1 d . .
H36 H 0.830401 1.064039 0.720241 0.021 Uiso 1 1 calc R U
C59 C 0.7113(6) 0.6218(5) 0.7608(7) 0.028(3) Uani 1 1 d . .
H59 H 0.681073 0.638537 0.766814 0.033 Uiso 1 1 calc R U
C32 C 0.7398(4) 0.7492(4) 0.5623(6) 0.014(2) Uani 1 1 d . .
C64 C 0.5434(5) 0.5004(4) 0.2464(7) 0.015(2) Uani 1 1 d . .
H64A H 0.562103 0.519205 0.220103 0.018 Uiso 1 1 calc R U
H64B H 0.527840 0.463505 0.218792 0.018 Uiso 1 1 calc R U
C9 C 0.3049(5) 0.2926(4) 0.4416(6) 0.017(2) Uani 1 1 d . .
H9 H 0.342385 0.272470 0.481923 0.021 Uiso 1 1 calc R U
O47 O 0.4658(8) 0.6237(5) 0.6383(9) 0.082(4) Uani 1 1 d G .
H47A H 0.456619 0.621887 0.675101 0.123 Uiso 1 1 d G U
H47B H 0.451900 0.654916 0.610294 0.123 Uiso 1 1 d G U
C020 C 0.1820(5) 0.7821(4) 0.4339(7) 0.019(2) Uani 1 1 d . .
H020 H 0.143752 0.761439 0.405866 0.023 Uiso 1 1 calc R U
O35 O 0.5357(7) 0.2316(5) 0.4326(7) 0.078(4) Uani 1 1 d G .
H35A H 0.557943 0.239057 0.487175 0.118 Uiso 1 1 d G U
H35B H 0.495853 0.230001 0.411904 0.118 Uiso 1 1 d G U
C022 C 0.2997(5) 0.6628(4) 0.5012(7) 0.020(2) Uani 1 1 d . .
H022 H 0.337133 0.680349 0.547410 0.024 Uiso 1 1 calc R U
C023 C 0.2407(5) 0.7556(4) 0.4620(6) 0.016(2) Uani 1 1 d . .
C024 C 0.1987(5) 0.2972(4) 0.3142(6) 0.016(2) Uani 1 1 d . .
H024 H 0.161917 0.279669 0.266704 0.019 Uiso 1 1 calc R U
C025 C 0.5006(5) 1.1074(4) 0.5316(7) 0.022(2) Uani 1 1 d . .
H02A H 0.476642 1.129919 0.478265 0.026 Uiso 1 1 calc R U
H02B H 0.543996 1.101196 0.547790 0.026 Uiso 1 1 calc R U
C026 C 0.1827(5) 0.8399(4) 0.4490(7) 0.022(2) Uani 1 1 d . .
H026 H 0.144146 0.857273 0.432086 0.026 Uiso 1 1 calc R U
C027 C 0.6778(6) 1.2622(4) 0.6302(7) 0.030(3) Uani 1 1 d . .
H027 H 0.641171 1.240607 0.611039 0.036 Uiso 1 1 calc R U
C028 C 0.6827(5) 1.1449(4) 0.5740(7) 0.020(2) Uani 1 1 d . .
H028 H 0.644298 1.164446 0.535105 0.024 Uiso 1 1 calc R U
C029 C 0.2055(5) 0.1104(4) 0.3303(6) 0.020(2) Uani 1 1 d . .
H029 H 0.168473 0.088614 0.308161 0.024 Uiso 1 1 calc R U
C5 C 0.2531(5) 0.2029(4) 0.3636(6) 0.0151(15) Uani 1 1 d . .
O27 O 0.4535(6) 0.8179(5) 0.3858(8) 0.068(3) Uani 1 1 d . .
C63 C 0.4556(5) 0.8857(4) 0.5521(8) 0.023(3) Uani 1 1 d . .
H63A H 0.455756 0.853024 0.520663 0.028 Uiso 1 1 calc R U
H63B H 0.410836 0.895116 0.526637 0.028 Uiso 1 1 calc R U
C20 C 0.4945(7) 0.6181(5) 0.4639(9) 0.031(3) Uani 1 1 d . .
H20C H 0.518042 0.640714 0.517201 0.038 Uiso 1 1 calc R U
H20D H 0.450912 0.611876 0.446995 0.038 Uiso 1 1 calc R U
C6 C 0.1998(5) 0.1691(4) 0.3318(6) 0.019(2) Uani 1 1 d . .
H6 H 0.160102 0.185408 0.311419 0.023 Uiso 1 1 calc R U
C37 C 0.7925(5) 1.1424(4) 0.6968(7) 0.023(2) Uani 1 1 d . .
H37 H 0.829912 1.160102 0.742937 0.027 Uiso 1 1 calc R U
C02G C 0.5620(5) 1.0166(4) 0.8585(6) 0.014(2) Uani 1 1 d . .
H02C H 0.559062 0.979571 0.878555 0.017 Uiso 1 1 calc R U
H02D H 0.563220 1.045005 0.896843 0.017 Uiso 1 1 calc R U
C17 C 0.5305(5) 0.3945(5) 0.4427(7) 0.026(3) Uani 1 1 d . .
H17A H 0.528539 0.362298 0.473340 0.031 Uiso 1 1 calc R U
H17B H 0.575755 0.402014 0.468629 0.031 Uiso 1 1 calc R U
C31 C 0.7397(5) 0.6870(4) 0.5538(6) 0.015(2) Uani 1 1 d . .
C62 C 0.5032(6) 1.1367(5) 0.6031(7) 0.026(3) Uani 1 1 d . .
H62A H 0.523893 1.173449 0.613998 0.031 Uiso 1 1 calc R U
H62B H 0.459681 1.142769 0.586268 0.031 Uiso 1 1 calc R U
C51 C 0.7624(6) 0.7159(4) 0.7792(7) 0.023(2) Uani 1 1 d . .
C34 C 0.6868(5) 1.0871(4) 0.5644(6) 0.017(2) Uani 1 1 d . .
H34 H 0.649962 1.068396 0.519032 0.020 Uiso 1 1 calc R U
C33 C 0.6853(4) 0.7811(4) 0.5044(7) 0.019(2) Uani 1 1 d . .
H33 H 0.647790 0.763515 0.458220 0.022 Uiso 1 1 calc R U
C61 C 0.4639(5) 1.0206(5) 0.4517(7) 0.022(2) Uani 1 1 d . .
H61A H 0.505860 1.017623 0.462144 0.027 Uiso 1 1 calc R U
H61B H 0.433904 1.038037 0.394614 0.027 Uiso 1 1 calc R U
C02O C 0.4875(5) 1.0875(4) 0.7536(7) 0.018(2) Uani 1 1 d . .
H02E H 0.485073 1.101706 0.800125 0.022 Uiso 1 1 calc R U
H02F H 0.445115 1.091941 0.698430 0.022 Uiso 1 1 calc R U
C46 C 0.5358(5) 1.1223(4) 0.7509(7) 0.020(2) Uani 1 1 d . .
H46A H 0.523287 1.162047 0.742326 0.025 Uiso 1 1 calc R U
H46B H 0.578177 1.118816 0.806417 0.025 Uiso 1 1 calc R U
C30 C 0.6856(4) 0.6544(4) 0.5295(6) 0.017(2) Uani 1 1 d . .
H30 H 0.649263 0.671741 0.520067 0.021 Uiso 1 1 calc R U
C13 C 0.1889(5) 0.6638(4) 0.3802(6) 0.014(2) Uani 1 1 d . .
H13 H 0.149503 0.682481 0.343728 0.017 Uiso 1 1 calc R U
C57 C 0.7966(6) 0.5693(5) 0.7407(7) 0.030(3) Uani 1 1 d . .
H57 H 0.825862 0.551738 0.733311 0.036 Uiso 1 1 calc R U
C52 C 0.8185(6) 0.7458(4) 0.8378(7) 0.027(3) Uani 1 1 d . .
H52 H 0.856913 0.726569 0.877740 0.033 Uiso 1 1 calc R U
C14 C 0.2435(5) 0.6934(4) 0.4481(7) 0.015(2) Uani 1 1 d . .
C50 C 0.7062(6) 0.7484(5) 0.7215(8) 0.030(3) Uani 1 1 d . .
H50 H 0.666711 0.730916 0.681020 0.036 Uiso 1 1 calc R U
C19 C 0.5321(5) 0.5318(5) 0.5442(7) 0.028(3) Uani 1 1 d . .
H19A H 0.491056 0.531143 0.536863 0.034 Uiso 1 1 calc R U
H19B H 0.564327 0.548235 0.601254 0.034 Uiso 1 1 calc R U
C02 C 0.3118(5) 0.1164(4) 0.3878(7) 0.022(2) Uani 1 1 d . .
H02 H 0.350468 0.098586 0.406350 0.026 Uiso 1 1 calc R U
C18 C 0.4969(5) 0.3788(5) 0.3472(8) 0.028(3) Uani 1 1 d . .
C11 C 0.1942(5) 0.6070(4) 0.3680(7) 0.016(2) Uani 1 1 d . .
H11 H 0.157689 0.588531 0.321493 0.020 Uiso 1 1 calc R U
C030 C 0.7114(6) 0.8077(5) 0.7267(8) 0.030(3) Uani 1 1 d . .
H030 H 0.674203 0.828831 0.688431 0.036 Uiso 1 1 calc R U
C031 C 0.4493(5) 0.9932(4) 0.7513(7) 0.017(2) Uani 1 1 d . .
H03A H 0.431981 1.012035 0.779345 0.020 Uiso 1 1 calc R U
H03B H 0.464296 0.955910 0.777704 0.020 Uiso 1 1 calc R U
C032 C 0.4890(6) 0.8695(5) 0.6478(8) 0.032(3) Uani 1 1 d . .
C033 C 0.7595(5) 0.6542(4) 0.7693(6) 0.027(3) Uani 1 1 d . .
N034 N 0.7297(7) 1.3524(4) 0.6638(7) 0.045(3) Uani 1 1 d . .
C035 C 0.4591(5) 0.6304(4) 0.2448(8) 0.025(3) Uani 1 1 d . .
H03C H 0.472619 0.669841 0.252752 0.030 Uiso 1 1 calc R U
H03D H 0.417186 0.627105 0.188551 0.030 Uiso 1 1 calc R U
C036 C 0.7368(5) 1.1732(4) 0.6423(7) 0.024(2) Uani 1 1 d . .
C037 C 0.5511(5) 0.4731(5) 0.5407(7) 0.023(2) Uani 1 1 d . .
H03E H 0.556723 0.451393 0.588660 0.028 Uiso 1 1 calc R U
H03F H 0.592474 0.474088 0.549130 0.028 Uiso 1 1 calc R U
C038 C 0.8171(6) 0.8042(5) 0.8367(7) 0.030(3) Uani 1 1 d . .
H038 H 0.855339 0.823485 0.877232 0.036 Uiso 1 1 calc R U
C039 C 0.3118(5) 0.1746(4) 0.3929(6) 0.016(2) Uani 1 1 d . .
H039 H 0.349559 0.195224 0.415092 0.020 Uiso 1 1 calc R U
C27 C 0.6866(5) 0.5963(4) 0.5195(6) 0.019(2) Uani 1 1 d . .
H27 H 0.650598 0.575320 0.505021 0.022 Uiso 1 1 calc R U
C29 C 0.7919(5) 0.6582(4) 0.5661(6) 0.014(2) Uani 1 1 d . .
H29 H 0.829339 0.677922 0.583494 0.017 Uiso 1 1 calc R U
C58 C 0.7078(6) 0.5643(5) 0.7431(7) 0.032(3) Uani 1 1 d . .
H58 H 0.675845 0.542746 0.739862 0.038 Uiso 1 1 calc R U
O46 O 0.4581(5) 0.2856(7) 0.6060(8) 0.103(5) Uani 1 1 d . .
C21 C 0.4926(6) 0.6477(5) 0.3921(8) 0.030(3) Uani 1 1 d . .
H21A H 0.473730 0.685226 0.382371 0.036 Uiso 1 1 calc R U
H21B H 0.536012 0.651800 0.407710 0.036 Uiso 1 1 calc R U
C56 C 0.8047(5) 0.6269(5) 0.7619(7) 0.027(3) Uani 1 1 d . .
H56 H 0.839686 0.646826 0.770918 0.033 Uiso 1 1 calc R U
C40 C 0.7827(7) 1.3268(5) 0.6855(8) 0.039(3) Uani 1 1 d . .
H40 H 0.818625 1.348951 0.703263 0.047 Uiso 1 1 calc R U
C41 C 0.6771(7) 1.3206(5) 0.6365(7) 0.036(3) Uani 1 1 d . .
H41 H 0.639304 1.338422 0.621539 0.043 Uiso 1 1 calc R U
C24 C 0.5071(5) 0.5939(5) 0.2447(8) 0.025(3) Uani 1 1 d . .
H24A H 0.511685 0.607524 0.199798 0.031 Uiso 1 1 calc R U
H24B H 0.548896 0.597506 0.301049 0.031 Uiso 1 1 calc R U
O41 O 0.4542(6) 0.2584(6) 0.4879(14) 0.134(5) Uani 1 1 d . .
N31 N 0.4854(8) 0.2849(7) 0.5714(10) 0.073(3) Uani 1 1 d . .
C39 C 0.7882(6) 1.2683(5) 0.6834(8) 0.032(3) Uani 1 1 d . .
H39 H 0.827550 1.251738 0.702338 0.038 Uiso 1 1 calc R U
O48 O 0.4536(7) 0.7300(5) 0.5486(7) 0.088(4) Uani 1 1 d G .
H48A H 0.471594 0.739052 0.602019 0.133 Uiso 1 1 d G U
H48B H 0.479207 0.736800 0.534641 0.133 Uiso 1 1 d G U
O49 O 0.5682(14) 0.6683(16) 0.7127(16) 0.40(3) Uani 1 1 d G .
H49A H 0.592100 0.697289 0.725247 0.601 Uiso 1 1 d G U
H49B H 0.555551 0.655708 0.662534 0.601 Uiso 1 1 d G U
N18 N 0.4737(7) 0.7988(6) 0.3463(10) 0.073(3) Uani 1 1 d D .
O45 O 0.5391(7) 0.3043(8) 0.6066(10) 0.129(6) Uani 1 1 d . .
O31 O 0.5619(7) 0.7283(4) 0.2699(19) 0.240(15) Uani 1 1 d G .
H31A H 0.543818 0.745414 0.290074 0.360 Uiso 1 1 d G U
H31B H 0.534495 0.723037 0.214997 0.360 Uiso 1 1 d G U
O32 O 0.4209(6) 0.2633(4) 0.2014(9) 0.103(5) Uani 1 1 d G .
H32A H 0.460035 0.258653 0.245270 0.154 Uiso 1 1 d G U
H32B H 0.418943 0.264670 0.154587 0.154 Uiso 1 1 d G U
O28 O 0.4367(6) 0.7842(5) 0.2543(12) 0.134(5) Uani 1 1 d D .
O55 O 0.5533(7) 0.7572(6) 0.5291(15) 0.164(9) Uani 1 1 d G .

loop_
_atom_site_aniso_label
_atom_site_aniso_U_11
_atom_site_aniso_U_22
_atom_site_aniso_U_33
_atom_site_aniso_U_23
_atom_site_aniso_U_13
_atom_site_aniso_U_12
Cd4 0.0113(3) 0.0082(3) 0.0113(4) -0.0007(3) 0.0071(3) 0.0001(3)
Cd2 0.0124(4) 0.0097(3) 0.0126(4) 0.0007(3) 0.0088(3) 0.0010(3)
Cd1 0.0112(4) 0.0081(3) 0.0120(3) -0.0010(3) 0.0051(3) 0.0003(3)
Cd5 0.0104(3) 0.0144(4) 0.0092(4) -0.0012(3) 0.0063(3) 0.0000(3)
Cd3 0.0127(4) 0.0209(4) 0.0133(4) 0.0002(3) 0.0075(3) -0.0005(3)
O006 0.019(4) 0.018(4) 0.013(4) -0.002(3) 0.011(3) -0.002(3)
N007 0.017(4) 0.014(4) 0.003(4) 0.001(3) 0.006(4) 0.000(4)
O008 0.012(4) 0.016(3) 0.008(4) 0.000(3) 0.005(3) 0.002(3)
O009 0.016(4) 0.025(4) 0.012(4) -0.001(3) 0.009(3) 0.000(3)
O24 0.010(4) 0.017(4) 0.013(4) -0.001(3) 0.007(3) -0.002(3)
O21 0.017(3) 0.025(4) 0.015(4) -0.007(3) 0.013(3) -0.004(3)
O42 0.012(4) 0.029(4) 0.008(4) -0.001(3) 0.005(3) -0.002(3)
O1 0.019(4) 0.025(4) 0.016(4) 0.000(3) 0.012(3) 0.003(3)
O11 0.009(4) 0.019(4) 0.011(4) 0.001(3) 0.005(3) -0.002(3)
N002 0.016(4) 0.018(4) 0.013(4) 0.001(4) 0.010(4) 0.001(4)
O2 0.016(4) 0.040(5) 0.017(4) 0.007(3) 0.012(3) 0.006(3)
O15 0.017(4) 0.014(3) 0.013(4) 0.003(3) 0.009(3) 0.004(3)
O16 0.024(4) 0.006(3) 0.017(4) -0.005(3) 0.013(3) -0.002(3)
O38 0.012(4) 0.023(4) 0.016(4) -0.002(3) 0.009(3) -0.002(3)
O9 0.025(4) 0.028(4) 0.012(4) -0.001(3) 0.009(3) 0.004(3)
O36 0.022(4) 0.014(3) 0.016(4) 0.002(3) 0.011(3) 0.004(3)
O040 0.010(4) 0.028(4) 0.015(4) -0.002(3) 0.002(3) 0.001(3)
O20 0.029(4) 0.013(3) 0.019(4) -0.001(3) 0.016(3) 0.001(3)
O7 0.024(4) 0.023(4) 0.020(4) 0.001(3) 0.009(4) 0.000(3)
N003 0.019(5) 0.015(4) 0.016(5) -0.001(4) 0.013(4) 0.004(4)
O10 0.028(4) 0.022(4) 0.022(4) -0.003(3) 0.017(4) -0.003(3)
O37 0.030(4) 0.020(4) 0.020(4) -0.003(3) 0.017(4) -0.003(3)
O30 0.021(4) 0.021(4) 0.016(4) -0.003(3) 0.013(3) 0.000(3)
O3 0.017(4) 0.027(4) 0.021(4) 0.005(3) 0.012(4) 0.004(3)
N008 0.048(6) 0.019(5) 0.021(5) 0.003(4) 0.021(5) 0.000(5)
C00V 0.010(5) 0.005(4) 0.015(6) -0.001(4) 0.005(5) 0.000(4)
O00W 0.018(4) 0.031(4) 0.016(4) -0.002(3) 0.011(4) -0.003(3)
N20 0.004(4) 0.018(4) 0.008(4) 0.000(3) 0.002(3) -0.004(3)
N16 0.014(4) 0.017(4) 0.017(5) -0.003(4) 0.012(4) 0.001(4)
C1 0.018(5) 0.017(5) 0.016(5) -0.007(4) 0.011(5) -0.005(4)
N010 0.024(5) 0.011(4) 0.012(5) -0.002(3) 0.013(4) 0.002(4)
N011 0.025(5) 0.029(5) 0.017(5) 0.000(4) 0.013(4) 0.001(4)
C23 0.016(5) 0.029(6) 0.017(6) -0.001(4) 0.013(5) 0.002(5)
N013 0.020(4) 0.010(4) 0.012(4) -0.001(3) 0.008(4) -0.002(4)
O6 0.080(7) 0.036(5) 0.045(6) 0.000(4) 0.035(6) 0.017(5)
C015 0.020(6) 0.016(5) 0.026(6) -0.007(4) 0.015(5) -0.006(4)
N016 0.022(5) 0.009(4) 0.020(5) -0.001(4) 0.016(4) -0.004(4)
N017 0.016(5) 0.020(5) 0.019(5) 0.002(4) 0.009(4) 0.003(4)
O33 0.048(6) 0.041(5) 0.024(5) -0.008(4) 0.021(4) -0.006(4)
C019 0.021(6) 0.013(5) 0.026(6) 0.002(4) 0.015(5) 0.003(4)
C16 0.013(5) 0.032(6) 0.008(5) -0.006(4) 0.003(5) -0.005(4)
C43 0.015(5) 0.021(5) 0.003(5) -0.001(4) 0.003(4) 0.000(4)
C01C 0.022(6) 0.012(5) 0.014(6) -0.004(4) 0.012(5) -0.004(4)
N09 0.037(6) 0.019(5) 0.031(5) 0.006(4) 0.028(5) 0.006(4)
C45 0.016(5) 0.026(6) 0.013(5) -0.006(4) 0.006(5) -0.003(5)
C42 0.019(5) 0.023(6) 0.019(6) -0.001(4) 0.013(5) 0.002(5)
C12 0.017(5) 0.015(5) 0.025(6) 0.006(4) 0.013(5) 0.001(4)
C2 0.015(5) 0.013(5) 0.020(6) 0.002(4) 0.009(5) -0.002(4)
C3 0.012(5) 0.019(5) 0.012(5) -0.002(4) 0.007(4) 0.001(4)
C38 0.055(8) 0.006(5) 0.025(6) 0.003(4) 0.025(6) -0.002(5)
C10 0.013(5) 0.020(6) 0.016(5) 0.002(4) 0.009(5) -0.001(4)
C35 0.020(6) 0.016(6) 0.029(6) 0.000(5) 0.016(5) 0.002(4)
C01M 0.019(6) 0.012(5) 0.014(6) -0.004(4) 0.011(5) -0.003(4)
N01 0.028(5) 0.013(4) 0.021(5) 0.002(4) 0.015(4) 0.003(4)
C01O 0.021(6) 0.023(6) 0.022(6) -0.002(5) 0.015(5) -0.005(5)
C8 0.024(4) 0.017(4) 0.011(4) 0.001(3) 0.014(3) 0.004(3)
O26 0.012(4) 0.059(6) 0.062(7) 0.026(5) -0.004(4) 0.015(4)
C15 0.025(6) 0.009(5) 0.029(6) 0.001(4) 0.020(5) -0.003(4)
O19 0.120(9) 0.030(5) 0.070(7) -0.009(5) 0.078(7) -0.026(6)
C66 0.014(5) 0.013(5) 0.017(6) -0.005(4) 0.007(5) -0.007(4)
C36 0.018(5) 0.014(5) 0.017(5) -0.002(4) 0.009(5) -0.002(4)
C59 0.049(7) 0.022(6) 0.021(6) 0.003(5) 0.025(6) 0.007(6)
C32 0.020(5) 0.015(5) 0.011(5) -0.004(4) 0.011(4) -0.005(4)
C64 0.011(5) 0.021(5) 0.016(6) 0.002(4) 0.009(5) 0.003(4)
C9 0.028(6) 0.013(5) 0.014(5) 0.006(4) 0.013(5) 0.010(4)
O47 0.141(12) 0.065(8) 0.075(9) 0.034(6) 0.083(9) 0.053(8)
C020 0.020(5) 0.014(5) 0.029(6) -0.007(4) 0.018(5) -0.007(4)
O35 0.111(10) 0.065(7) 0.044(7) 0.002(6) 0.037(7) 0.032(8)
C022 0.024(6) 0.015(5) 0.025(6) -0.001(4) 0.017(5) -0.003(4)
C023 0.027(6) 0.015(5) 0.007(5) -0.005(4) 0.010(5) -0.005(5)
C024 0.016(5) 0.020(6) 0.008(5) -0.005(4) 0.005(4) -0.007(4)
C025 0.025(6) 0.021(6) 0.014(6) 0.002(4) 0.008(5) -0.001(5)
C026 0.021(6) 0.014(5) 0.034(7) -0.003(5) 0.018(5) 0.003(4)
C027 0.049(7) 0.017(6) 0.021(6) 0.008(5) 0.019(6) 0.009(5)
C028 0.021(6) 0.017(5) 0.024(6) 0.006(4) 0.013(5) 0.009(4)
C029 0.021(5) 0.012(5) 0.019(6) 0.002(4) 0.007(5) -0.006(4)
C5 0.024(4) 0.017(4) 0.011(4) 0.001(3) 0.014(3) 0.004(3)
O27 0.078(8) 0.080(8) 0.083(8) -0.038(7) 0.067(7) -0.030(7)
C63 0.026(6) 0.020(6) 0.037(7) -0.014(5) 0.025(6) -0.012(5)
C20 0.040(7) 0.027(6) 0.034(7) -0.006(5) 0.026(6) 0.001(6)
C6 0.018(5) 0.019(6) 0.016(5) 0.003(4) 0.007(5) 0.008(4)
C37 0.027(6) 0.015(5) 0.025(6) -0.006(5) 0.015(5) -0.008(5)
C02G 0.015(5) 0.016(5) 0.016(6) 0.000(4) 0.012(5) 0.002(4)
C17 0.028(6) 0.027(6) 0.027(7) 0.012(5) 0.019(6) 0.016(5)
C31 0.023(5) 0.015(5) 0.008(5) -0.004(4) 0.009(4) -0.008(4)
C62 0.033(6) 0.019(6) 0.024(6) 0.003(5) 0.016(6) 0.005(5)
C51 0.046(7) 0.009(5) 0.027(6) -0.002(4) 0.029(6) -0.005(5)
C34 0.026(6) 0.013(5) 0.013(5) 0.000(4) 0.012(5) 0.005(4)
C33 0.011(5) 0.014(5) 0.022(6) 0.001(4) 0.004(4) 0.003(4)
C61 0.020(6) 0.036(7) 0.010(6) 0.001(5) 0.009(5) 0.008(5)
C02O 0.022(6) 0.018(5) 0.016(6) -0.001(4) 0.012(5) 0.006(5)
C46 0.022(6) 0.014(5) 0.028(6) 0.005(4) 0.016(5) 0.009(4)
C30 0.016(5) 0.013(5) 0.015(5) 0.001(4) 0.004(4) 0.007(4)
C13 0.014(5) 0.014(5) 0.014(5) 0.004(4) 0.008(4) 0.004(4)
C57 0.040(7) 0.032(7) 0.020(6) 0.006(5) 0.018(6) 0.015(6)
C52 0.047(7) 0.016(5) 0.022(6) 0.006(5) 0.022(6) 0.009(5)
C14 0.023(5) 0.011(5) 0.023(6) 0.000(4) 0.021(5) 0.003(4)
C50 0.041(7) 0.023(6) 0.033(7) 0.000(5) 0.026(6) 0.004(6)
C19 0.019(6) 0.045(8) 0.020(6) -0.003(5) 0.011(5) -0.010(5)
C02 0.026(6) 0.018(5) 0.026(6) 0.006(4) 0.017(5) 0.009(5)
C18 0.029(7) 0.021(6) 0.039(8) -0.003(5) 0.022(6) 0.004(5)
C11 0.017(5) 0.013(5) 0.021(6) -0.002(4) 0.012(5) 0.000(4)
C030 0.046(8) 0.026(6) 0.037(7) 0.004(5) 0.035(6) 0.008(6)
C031 0.012(5) 0.028(6) 0.008(6) 0.000(4) 0.005(5) 0.000(4)
C032 0.054(8) 0.023(6) 0.044(8) 0.001(6) 0.043(7) 0.002(6)
C033 0.042(7) 0.023(6) 0.010(6) 0.004(4) 0.012(5) 0.001(5)
N034 0.096(10) 0.020(6) 0.031(6) -0.001(5) 0.045(7) -0.002(6)
C035 0.026(6) 0.017(5) 0.030(7) -0.002(5) 0.016(6) -0.003(5)
C036 0.037(6) 0.015(5) 0.027(6) 0.003(5) 0.023(6) 0.000(5)
C037 0.015(5) 0.038(7) 0.017(6) 0.010(5) 0.009(5) 0.008(5)
C038 0.052(8) 0.026(6) 0.024(6) -0.013(5) 0.028(6) -0.010(6)
C039 0.020(5) 0.014(5) 0.022(6) 0.001(4) 0.016(5) 0.001(4)
C27 0.014(5) 0.015(5) 0.025(6) -0.004(4) 0.010(5) -0.003(4)
C29 0.018(5) 0.011(5) 0.009(5) -0.002(4) 0.006(4) -0.003(4)
C58 0.046(7) 0.028(7) 0.032(7) -0.004(5) 0.029(6) -0.006(6)
O46 0.045(7) 0.204(16) 0.062(8) -0.046(9) 0.033(7) 0.017(8)
C21 0.027(7) 0.024(6) 0.031(7) -0.005(5) 0.013(6) -0.005(5)
C56 0.032(6) 0.023(6) 0.021(6) 0.005(5) 0.013(5) 0.005(5)
C40 0.076(10) 0.023(7) 0.035(7) -0.005(6) 0.042(8) -0.015(7)
C41 0.069(9) 0.027(7) 0.017(6) 0.009(5) 0.028(6) 0.022(7)
C24 0.025(6) 0.022(6) 0.034(7) 0.002(5) 0.019(6) -0.003(5)
O41 0.054(6) 0.060(6) 0.240(15) 0.017(8) 0.058(8) -0.014(5)
N31 0.062(7) 0.075(7) 0.069(7) -0.013(6) 0.031(6) -0.013(6)
C39 0.053(8) 0.023(6) 0.027(6) 0.003(5) 0.027(6) 0.002(6)
O48 0.169(14) 0.061(7) 0.053(7) -0.015(6) 0.075(9) -0.026(8)
O49 0.22(3) 0.59(7) 0.23(3) -0.08(4) 0.04(2) 0.05(4)
N18 0.062(7) 0.075(7) 0.069(7) -0.013(6) 0.031(6) -0.013(6)
O45 0.090(11) 0.210(19) 0.078(10) -0.045(11) 0.044(9) -0.079(12)
O31 0.104(12) 0.046(8) 0.59(5) 0.042(15) 0.22(2) 0.018(8)
O32 0.107(10) 0.119(12) 0.108(11) -0.038(9) 0.077(9) -0.027(9)
O28 0.054(6) 0.060(6) 0.240(15) 0.017(8) 0.058(8) -0.014(5)
O55 0.086(10) 0.079(10) 0.34(3) -0.112(13) 0.131(15) -0.047(8)

loop_
_atom_type_symbol
_atom_type_description
_atom_type_scat_dispersion_real
_atom_type_scat_dispersion_imag
_atom_type_scat_source
C C 0.0033 0.0016 'International Tables Vol C Tables 4.2.6.8 and 6.1.1.4'
H H 0.0000 0.0000 'International Tables Vol C Tables 4.2.6.8 and 6.1.1.4'
N N 0.0061 0.0033 'International Tables Vol C Tables 4.2.6.8 and 6.1.1.4'
O O 0.0106 0.0060 'International Tables Vol C Tables 4.2.6.8 and 6.1.1.4'
Cd Cd -0.8075 1.2024 'International Tables Vol C Tables 4.2.6.8 and 6.1.1.4'

loop_
_geom_angle_atom_site_label_1
_geom_angle_atom_site_label_2
_geom_angle_atom_site_label_3
_geom_angle
_geom_angle_site_symmetry_1
_geom_angle_site_symmetry_3
N010 Cd4 N007 179.2(3) . .
N010 Cd4 O21 94.1(3) . .
N007 Cd4 O21 85.4(3) . .
N010 Cd4 O20 94.0(3) . .
N007 Cd4 O20 85.3(2) . .
O21 Cd4 O20 84.7(2) . .
N010 Cd4 O24 91.3(2) . 2_574
N007 Cd4 O24 89.3(2) . 2_574
O21 Cd4 O24 83.6(2) . 2_574
O20 Cd4 O24 167.5(2) . 2_574
N010 Cd4 O11 93.5(2) . 4_565
N007 Cd4 O11 87.2(2) . 4_565
O21 Cd4 O11 155.3(2) . 4_565
O20 Cd4 O11 118.1(2) . 4_565
O24 Cd4 O11 72.8(2) 2_574 4_565
O1 Cd2 N002 82.8(3) . .
O1 Cd2 N016 100.5(3) . .
N002 Cd2 N016 174.3(3) . .
O1 Cd2 O2 83.8(2) . .
N002 Cd2 O2 86.3(3) . .
N016 Cd2 O2 98.7(3) . .
O1 Cd2 O11 162.1(2) . 2_565
N002 Cd2 O11 87.5(3) . 2_565
N016 Cd2 O11 90.5(2) . 2_565
O2 Cd2 O11 80.7(2) . 2_565
O1 Cd2 O24 122.2(2) . 4_464
N002 Cd2 O24 89.0(3) . 4_464
N016 Cd2 O24 85.2(2) . 4_464
O2 Cd2 O24 152.7(2) . 4_464
O11 Cd2 O24 72.3(2) 2_565 4_464
O040 Cd1 O16 113.2(2) . .
O040 Cd1 O15 81.9(2) . .
O16 Cd1 O15 164.9(2) . .
O040 Cd1 N013 92.1(3) . .
O16 Cd1 N013 86.9(2) . .
O15 Cd1 N013 93.3(3) . .
O040 Cd1 N003 89.3(3) . 3_545
O16 Cd1 N003 91.9(3) . 3_545
O15 Cd1 N003 87.5(3) . 3_545
N013 Cd1 N003 178.4(3) . 3_545
O040 Cd1 O38 161.7(3) . 3_545
O16 Cd1 O38 84.9(2) . 3_545
O15 Cd1 O38 80.1(2) . 3_545
N013 Cd1 O38 86.0(2) . 3_545
N003 Cd1 O38 92.8(3) 3_545 3_545
O006 Cd5 O37 103.6(2) . .
O006 Cd5 O008 75.0(2) . .
O37 Cd5 O008 87.7(2) . .
O006 Cd5 N16 71.8(3) . .
O37 Cd5 N16 70.8(3) . .
O008 Cd5 N16 134.2(3) . .
O006 Cd5 O42 146.3(2) . .
O37 Cd5 O42 85.9(2) . .
O008 Cd5 O42 138.4(2) . .
N16 Cd5 O42 81.3(3) . .
O006 Cd5 N20 143.3(2) . .
O37 Cd5 N20 86.2(2) . .
O008 Cd5 N20 70.1(2) . .
N16 Cd5 N20 143.3(3) . .
O42 Cd5 N20 68.5(2) . .
O006 Cd5 O36 86.8(2) . .
O37 Cd5 O36 155.1(2) . .
O008 Cd5 O36 73.0(2) . .
N16 Cd5 O36 134.1(2) . .
O42 Cd5 O36 98.0(2) . .
N20 Cd5 O36 72.7(2) . .
O006 Cd5 O30 75.9(2) . .
O37 Cd5 O30 139.0(2) . .
O008 Cd5 O30 129.7(2) . .
N16 Cd5 O30 70.3(2) . .
O42 Cd5 O30 76.1(2) . .
N20 Cd5 O30 119.2(2) . .
O36 Cd5 O30 65.2(2) . .
O3 Cd3 O009 73.2(2) . .
O3 Cd3 O00W 146.3(3) . .
O009 Cd3 O00W 140.3(2) . .
O3 Cd3 O7 102.9(2) . .
O009 Cd3 O7 85.2(2) . .
O00W Cd3 O7 87.0(2) . .
O3 Cd3 N011 72.4(3) . .
O009 Cd3 N011 131.9(3) . .
O00W Cd3 N011 81.0(3) . .
O7 Cd3 N011 71.0(3) . .
O3 Cd3 N017 141.6(3) . .
O009 Cd3 N017 70.7(3) . .
O00W Cd3 N017 70.0(3) . .
O7 Cd3 N017 86.8(3) . .
N011 Cd3 N017 144.3(3) . .
O3 Cd3 O10 84.4(2) . .
O009 Cd3 O10 72.0(2) . .
O00W Cd3 O10 101.4(2) . .
O7 Cd3 O10 153.1(2) . .
N011 Cd3 O10 135.3(3) . .
N017 Cd3 O10 72.5(3) . .
O3 Cd3 O9 76.3(2) . .
O009 Cd3 O9 129.2(2) . .
O00W Cd3 O9 76.3(2) . .
O7 Cd3 O9 141.4(2) . .
N011 Cd3 O9 72.1(3) . .
N017 Cd3 O9 118.2(3) . .
O10 Cd3 O9 65.4(2) . .
C43 O006 Cd5 118.7(6) . .
C1 N007 C35 117.5(9) . .
C1 N007 Cd4 120.3(6) . .
C35 N007 Cd4 122.1(7) . .
C00V O008 Cd5 119.4(6) . .
C01C O009 Cd3 118.5(6) . .
C00V O24 Cd4 154.5(6) . 2_575
C00V O24 Cd2 98.6(6) . 4_565
Cd4 O24 Cd2 106.9(3) 2_575 4_565
C43 O21 Cd4 153.0(6) . .
C01M O42 Cd5 116.1(6) . .
Cd2 O1 H1A 110.5 . .
Cd2 O1 H1B 110.0 . .
H1A O1 H1B 103.5 . .
C01C O11 Cd2 148.4(6) . 2_564
C01C O11 Cd4 101.5(6) . 4_464
Cd2 O11 Cd4 108.1(3) 2_564 4_464
C015 N002 C10 117.5(8) . .
C015 N002 Cd2 121.0(7) . .
C10 N002 Cd2 121.4(7) . .
C16 O2 Cd2 151.8(7) . .
Cd1 O15 H15A 110.5 . .
Cd1 O15 H15B 111.1 . .
H15A O15 H15B 103.0 . .
Cd1 O16 H16A 110.6 . .
Cd1 O16 H16B 110.1 . .
H16A O16 H16B 103.5 . .
C01M O38 Cd1 134.2(7) . 3_455
C20 O9 C19 113.9(8) . .
C20 O9 Cd3 111.7(6) . .
C19 O9 Cd3 108.7(6) . .
C62 O36 C46 114.8(7) . .
C62 O36 Cd5 116.8(6) . .
C46 O36 Cd5 110.6(5) . .
C66 O040 Cd1 120.3(6) . .
Cd4 O20 H20A 109.6 . .
Cd4 O20 H20B 109.9 . .
H20A O20 H20B 104.0 . .
C18 O7 Cd3 113.7(7) . .
C15 N003 C026 117.6(8) . .
C15 N003 Cd1 119.5(6) . 3_455
C026 N003 Cd1 122.9(6) . 3_455
C21 O10 C035 113.3(8) . .
C21 O10 Cd3 115.3(6) . .
C035 O10 Cd3 109.2(5) . .
C032 O37 Cd5 116.2(7) . .
C61 O30 C025 112.6(7) . .
C61 O30 Cd5 110.6(6) . .
C025 O30 Cd5 111.7(5) . .
C16 O3 Cd3 118.4(6) . .
C57 N008 C58 117.6(9) . .
O008 C00V O24 122.8(8) . .
O008 C00V C02G 119.9(8) . .
O24 C00V C02G 117.2(9) . .
C66 O00W Cd3 116.9(6) . .
C031 N20 C02G 111.5(7) . .
C031 N20 C02O 109.6(7) . .
C02G N20 C02O 110.3(8) . .
C031 N20 Cd5 107.3(6) . .
C02G N20 Cd5 111.7(5) . .
C02O N20 Cd5 106.2(5) . .
C63 N16 C42 109.1(8) . .
C63 N16 C45 111.8(8) . .
C42 N16 C45 112.3(8) . .
C63 N16 Cd5 106.2(6) . .
C42 N16 Cd5 106.1(6) . .
C45 N16 Cd5 111.1(6) . .
N007 C1 C2 124.0(9) . .
N007 C1 H1 118.0 . .
C2 C1 H1 118.0 . .
C34 N010 C36 117.2(8) . .
C34 N010 Cd4 120.3(7) . .
C36 N010 Cd4 122.3(6) . .
C01O N011 C17 111.9(8) . .
C01O N011 C037 111.5(8) . .
C17 N011 C037 111.8(8) . .
C01O N011 Cd3 106.6(6) . .
C17 N011 Cd3 106.0(6) . .
C037 N011 Cd3 108.6(6) . .
N017 C23 C01C 113.6(8) . .
N017 C23 H23A 108.8 . .
C01C C23 H23A 108.8 . .
N017 C23 H23B 108.8 . .
C01C C23 H23B 108.8 . .
H23A C23 H23B 107.7 . .
C3 N013 C27 116.4(8) . .
C3 N013 Cd1 120.5(6) . .
C27 N013 Cd1 123.1(6) . .
N002 C015 C9 121.8(9) . .
N002 C015 H015 119.1 . .
C9 C015 H015 119.1 . .
C11 N016 C12 115.9(8) . .
C11 N016 Cd2 123.2(7) . .
C12 N016 Cd2 120.7(6) . .
C24 N017 C64 108.9(8) . .
C24 N017 C23 112.9(8) . .
C64 N017 C23 112.2(8) . .
C24 N017 Cd3 105.5(6) . .
C64 N017 Cd3 107.2(6) . .
C23 N017 Cd3 109.8(6) . .
H33A O33 H33B 109.5 . .
C15 C019 C023 118.8(9) . .
C15 C019 H019 120.6 . .
C023 C019 H019 120.6 . .
O3 C16 O2 125.1(10) . .
O3 C16 C01O 117.5(9) . .
O2 C16 C01O 117.3(9) . .
O21 C43 O006 126.5(9) . .
O21 C43 C42 116.4(8) . .
O006 C43 C42 117.1(8) . .
O009 C01C O11 120.3(9) . .
O009 C01C C23 121.1(10) . .
O11 C01C C23 118.6(9) . .
C030 N09 C038 117.5(9) . .
N16 C45 C61 111.6(8) . .
N16 C42 C43 115.4(8) . .
N16 C42 H42A 108.4 . .
C43 C42 H42A 108.4 . .
N16 C42 H42B 108.4 . .
C43 C42 H42B 108.4 . .
H42A C42 H42B 107.5 . .
N016 C12 C022 124.2(9) . .
N016 C12 H12 117.9 . .
C022 C12 H12 117.9 . .
C1 C2 C32 117.6(9) . .
C1 C2 H2 121.2 . .
C32 C2 H2 121.2 . .
N013 C3 C29 123.6(9) . .
N013 C3 H3 118.2 . .
C29 C3 H3 118.2 . .
C39 C38 C027 119.5(10) . .
C39 C38 C036 121.5(11) . .
C027 C38 C036 118.9(10) . .
N002 C10 C024 122.7(9) . .
N002 C10 H10 118.6 . .
C024 C10 H10 118.6 . .
N007 C35 C33 122.8(10) . .
N007 C35 H35 118.6 . .
C33 C35 H35 118.6 . .
O38 C01M O42 125.8(10) . .
O38 C01M C031 116.4(9) . .
O42 C01M C031 117.7(9) . .
C029 N01 C02 115.9(8) . .
N011 C01O C16 115.6(8) . .
N011 C01O H01A 108.4 . .
C16 C01O H01A 108.4 . .
N011 C01O H01B 108.4 . .
C16 C01O H01B 108.4 . .
H01A C01O H01B 107.5 . .
C9 C8 C024 117.6(9) . .
C9 C8 C5 121.3(9) . .
C024 C8 C5 121.1(9) . .
N003 C15 C019 124.2(9) . .
N003 C15 H15 117.9 . .
C019 C15 H15 117.9 . .
O040 C66 O00W 125.8(9) . .
O040 C66 C64 115.5(9) . .
O00W C66 C64 118.7(9) . .
N010 C36 C37 122.9(9) . .
N010 C36 H36 118.6 . .
C37 C36 H36 118.6 . .
C033 C59 C58 120.0(11) . .
C033 C59 H59 120.0 . .
C58 C59 H59 120.0 . .
C33 C32 C2 118.3(9) . .
C33 C32 C31 121.2(8) . .
C2 C32 C31 120.5(8) . .
N017 C64 C66 113.2(8) . .
N017 C64 H64A 108.9 . .
C66 C64 H64A 108.9 . .
N017 C64 H64B 108.9 . .
C66 C64 H64B 108.9 . .
H64A C64 H64B 107.8 . .
C8 C9 C015 120.4(9) . .
C8 C9 H9 119.8 . .
C015 C9 H9 119.8 . .
H47A O47 H47B 109.5 . .
C026 C020 C023 118.4(9) . .
C026 C020 H020 120.8 . .
C023 C020 H020 120.8 . .
H35A O35 H35B 109.5 . .
C14 C022 C12 119.2(10) . .
C14 C022 H022 120.4 . .
C12 C022 H022 120.4 . .
C019 C023 C020 117.8(9) . .
C019 C023 C14 121.0(9) . .
C020 C023 C14 121.2(8) . .
C10 C024 C8 119.9(9) . .
C10 C024 H024 120.1 . .
C8 C024 H024 120.1 . .
O30 C025 C62 106.6(8) . .
O30 C025 H02A 110.4 . .
C62 C025 H02A 110.4 . .
O30 C025 H02B 110.4 . .
C62 C025 H02B 110.4 . .
H02A C025 H02B 108.6 . .
N003 C026 C020 123.1(9) . .
N003 C026 H026 118.5 . .
C020 C026 H026 118.5 . .
C41 C027 C38 117.9(12) . .
C41 C027 H027 121.0 . .
C38 C027 H027 121.0 . .
C34 C028 C036 118.8(9) . .
C34 C028 H028 120.6 . .
C036 C028 H028 120.6 . .
N01 C029 C6 124.4(9) . .
N01 C029 H029 117.8 . .
C6 C029 H029 117.8 . .
C6 C5 C039 116.5(9) . .
C6 C5 C8 123.5(9) . .
C039 C5 C8 119.9(9) . .
N16 C63 C032 113.7(9) . .
N16 C63 H63A 108.8 . .
C032 C63 H63A 108.8 . .
N16 C63 H63B 108.8 . .
C032 C63 H63B 108.8 . .
H63A C63 H63B 107.7 . .
O9 C20 C21 106.4(9) . .
O9 C20 H20C 110.4 . .
C21 C20 H20C 110.4 . .
O9 C20 H20D 110.4 . .
C21 C20 H20D 110.4 . .
H20C C20 H20D 108.6 . .
C5 C6 C029 119.8(9) . .
C5 C6 H6 120.1 . .
C029 C6 H6 120.1 . .
C036 C37 C36 119.4(10) . .
C036 C37 H37 120.3 . .
C36 C37 H37 120.3 . .
N20 C02G C00V 112.7(8) . .
N20 C02G H02C 109.1 . .
C00V C02G H02C 109.1 . .
N20 C02G H02D 109.1 . .
C00V C02G H02D 109.1 . .
H02C C02G H02D 107.8 . .
N011 C17 C18 113.9(9) . .
N011 C17 H17A 108.8 . .
C18 C17 H17A 108.8 . .
N011 C17 H17B 108.8 . .
C18 C17 H17B 108.8 . .
H17A C17 H17B 107.7 . .
C29 C31 C30 116.9(9) . .
C29 C31 C32 121.7(8) . .
C30 C31 C32 121.3(9) . .
O36 C62 C025 109.3(8) . .
O36 C62 H62A 109.8 . .
C025 C62 H62A 109.8 . .
O36 C62 H62B 109.8 . .
C025 C62 H62B 109.8 . .
H62A C62 H62B 108.3 . .
C52 C51 C50 116.5(9) . .
C52 C51 C033 124.0(10) . .
C50 C51 C033 119.3(10) . .
N010 C34 C028 123.6(9) . .
N010 C34 H34 118.2 . .
C028 C34 H34 118.2 . .
C35 C33 C32 119.7(9) . .
C35 C33 H33 120.2 . .
C32 C33 H33 120.2 . .
O30 C61 C45 107.8(8) . .
O30 C61 H61A 110.1 . .
C45 C61 H61A 110.1 . .
O30 C61 H61B 110.1 . .
C45 C61 H61B 110.1 . .
H61A C61 H61B 108.5 . .
N20 C02O C46 112.7(8) . .
N20 C02O H02E 109.1 . .
C46 C02O H02E 109.1 . .
N20 C02O H02F 109.1 . .
C46 C02O H02F 109.1 . .
H02E C02O H02F 107.8 . .
O36 C46 C02O 110.1(8) . .
O36 C46 H46A 109.6 . .
C02O C46 H46A 109.6 . .
O36 C46 H46B 109.6 . .
C02O C46 H46B 109.6 . .
H46A C46 H46B 108.2 . .
C27 C30 C31 119.7(9) . .
C27 C30 H30 120.2 . .
C31 C30 H30 120.2 . .
C11 C13 C14 119.4(9) . .
C11 C13 H13 120.3 . .
C14 C13 H13 120.3 . .
N008 C57 C56 122.9(10) . .
N008 C57 H57 118.6 . .
C56 C57 H57 118.6 . .
C038 C52 C51 119.5(11) . .
C038 C52 H52 120.3 . .
C51 C52 H52 120.3 . .
C022 C14 C13 117.2(9) . .
C022 C14 C023 121.5(9) . .
C13 C14 C023 121.3(8) . .
C030 C50 C51 118.4(11) . .
C030 C50 H50 120.8 . .
C51 C50 H50 120.8 . .
O9 C19 C037 110.7(9) . .
O9 C19 H19A 109.5 . .
C037 C19 H19A 109.5 . .
O9 C19 H19B 109.5 . .
C037 C19 H19B 109.5 . .
H19A C19 H19B 108.1 . .
N01 C02 C039 124.4(9) . .
N01 C02 H02 117.8 . .
C039 C02 H02 117.8 . .
O7 C18 O6 123.6(11) . .
O7 C18 C17 120.5(9) . .
O6 C18 C17 115.9(10) . .
N016 C11 C13 124.1(9) . .
N016 C11 H11 118.0 . .
C13 C11 H11 118.0 . .
N09 C030 C50 124.2(11) . .
N09 C030 H030 117.9 . .
C50 C030 H030 117.9 . .
N20 C031 C01M 113.9(8) . .
N20 C031 H03A 108.8 . .
C01M C031 H03A 108.8 . .
N20 C031 H03B 108.8 . .
C01M C031 H03B 108.8 . .
H03A C031 H03B 107.7 . .
O37 C032 O19 126.2(12) . .
O37 C032 C63 119.6(10) . .
O19 C032 C63 114.2(11) . .
C59 C033 C56 117.9(10) . .
C59 C033 C51 122.8(10) . .
C56 C033 C51 119.2(10) . .
C40 N034 C41 118.5(11) . .
O10 C035 C24 110.7(9) . .
O10 C035 H03C 109.5 . .
C24 C035 H03C 109.5 . .
O10 C035 H03D 109.5 . .
C24 C035 H03D 109.5 . .
H03C C035 H03D 108.1 . .
C37 C036 C028 118.1(10) . .
C37 C036 C38 120.7(10) . .
C028 C036 C38 121.1(10) . .
C19 C037 N011 113.0(9) . .
C19 C037 H03E 109.0 . .
N011 C037 H03E 109.0 . .
C19 C037 H03F 109.0 . .
N011 C037 H03F 109.0 . .
H03E C037 H03F 107.8 . .
N09 C038 C52 123.9(11) . .
N09 C038 H038 118.1 . .
C52 C038 H038 118.1 . .
C02 C039 C5 118.9(9) . .
C02 C039 H039 120.6 . .
C5 C039 H039 120.6 . .
N013 C27 C30 123.5(9) . .
N013 C27 H27 118.2 . .
C30 C27 H27 118.2 . .
C3 C29 C31 119.8(9) . .
C3 C29 H29 120.1 . .
C31 C29 H29 120.1 . .
N008 C58 C59 122.6(11) . .
N008 C58 H58 118.7 . .
C59 C58 H58 118.7 . .
O10 C21 C20 107.5(9) . .
O10 C21 H21A 110.2 . .
C20 C21 H21A 110.2 . .
O10 C21 H21B 110.2 . .
C20 C21 H21B 110.2 . .
H21A C21 H21B 108.5 . .
C57 C56 C033 118.9(11) . .
C57 C56 H56 120.5 . .
C033 C56 H56 120.5 . .
N034 C40 C39 123.6(12) . .
N034 C40 H40 118.2 . .
C39 C40 H40 118.2 . .
N034 C41 C027 121.7(12) . .
N034 C41 H41 119.1 . .
C027 C41 H41 119.1 . .
N017 C24 C035 112.9(9) . .
N017 C24 H24A 109.0 . .
C035 C24 H24A 109.0 . .
N017 C24 H24B 109.0 . .
C035 C24 H24B 109.0 . .
H24A C24 H24B 107.8 . .
O46 N31 O45 122.0(16) . .
O46 N31 O41 118.4(16) . .
O45 N31 O41 119.6(16) . .
C38 C39 C40 118.6(12) . .
C38 C39 H39 120.7 . .
C40 C39 H39 120.7 . .
H48A O48 H48B 109.5 . .
H49A O49 H49B 109.5 . .
O27 N18 O26 119.3(15) . .
O27 N18 O28 127.3(15) . .
O26 N18 O28 113.3(14) . .
H31A O31 H31B 109.5 . .
H32A O32 H32B 109.5 . .

loop_
_geom_bond_atom_site_label_1
_geom_bond_atom_site_label_2
_geom_bond_distance
_geom_bond_site_symmetry_2
Cd4 N010 2.254(8) .
Cd4 N007 2.284(8) .
Cd4 O21 2.334(6) .
Cd4 O20 2.342(6) .
Cd4 O24 2.382(7) 2_574
Cd4 O11 2.388(6) 4_565
Cd2 O1 2.246(7) .
Cd2 N002 2.308(8) .
Cd2 N016 2.310(8) .
Cd2 O2 2.322(7) .
Cd2 O11 2.377(7) 2_565
Cd2 O24 2.421(6) 4_464
Cd1 O040 2.254(7) .
Cd1 O16 2.279(6) .
Cd1 O15 2.329(6) .
Cd1 N013 2.349(8) .
Cd1 N003 2.351(8) 3_545
Cd1 O38 2.355(7) 3_545
Cd5 O006 2.328(7) .
Cd5 O37 2.352(7) .
Cd5 O008 2.379(6) .
Cd5 N16 2.415(8) .
Cd5 O42 2.416(7) .
Cd5 N20 2.424(8) .
Cd5 O36 2.505(6) .
Cd5 O30 2.544(7) .
Cd3 O3 2.328(7) .
Cd3 O009 2.361(7) .
Cd3 O00W 2.364(7) .
Cd3 O7 2.366(7) .
Cd3 N011 2.404(9) .
Cd3 N017 2.420(9) .
Cd3 O10 2.522(7) .
Cd3 O9 2.533(7) .
O006 C43 1.271(11) .
N007 C1 1.322(13) .
N007 C35 1.342(13) .
O008 C00V 1.243(11) .
O009 C01C 1.240(12) .
O24 C00V 1.279(12) .
O21 C43 1.231(11) .
O42 C01M 1.263(11) .
O1 H1A 0.8693 .
O1 H1B 0.8684 .
O11 C01C 1.276(12) .
N002 C015 1.335(13) .
N002 C10 1.343(13) .
O2 C16 1.256(12) .
O15 H15A 0.8780 .
O15 H15B 0.8790 .
O16 H16A 0.8688 .
O16 H16B 0.8682 .
O38 C01M 1.252(11) .
O9 C20 1.413(13) .
O9 C19 1.418(13) .
O36 C62 1.415(12) .
O36 C46 1.445(12) .
O040 C66 1.254(12) .
O20 H20A 0.8592 .
O20 H20B 0.8593 .
O7 C18 1.257(13) .
N003 C15 1.325(13) .
N003 C026 1.328(13) .
O10 C21 1.438(13) .
O10 C035 1.440(13) .
O37 C032 1.244(14) .
O30 C61 1.422(12) .
O30 C025 1.436(12) .
O3 C16 1.256(12) .
N008 C57 1.338(15) .
N008 C58 1.343(14) .
C00V C02G 1.528(13) .
O00W C66 1.260(12) .
N20 C031 1.459(12) .
N20 C02G 1.461(13) .
N20 C02O 1.494(12) .
N16 C63 1.466(13) .
N16 C42 1.475(12) .
N16 C45 1.486(13) .
C1 C2 1.386(13) .
C1 H1 0.9300 .
N010 C34 1.329(12) .
N010 C36 1.338(12) .
N011 C01O 1.455(13) .
N011 C17 1.456(13) .
N011 C037 1.491(14) .
C23 N017 1.486(13) .
C23 C01C 1.497(14) .
C23 H23A 0.9700 .
C23 H23B 0.9700 .
N013 C3 1.345(12) .
N013 C27 1.346(12) .
O6 C18 1.258(14) .
C015 C9 1.395(13) .
C015 H015 0.9300 .
N016 C11 1.325(12) .
N016 C12 1.352(13) .
N017 C24 1.462(13) .
N017 C64 1.463(12) .
O33 H33A 0.8500 .
O33 H33B 0.8497 .
C019 C15 1.373(14) .
C019 C023 1.380(13) .
C019 H019 0.9300 .
C16 C01O 1.523(14) .
C43 C42 1.523(14) .
N09 C030 1.288(14) .
N09 C038 1.331(14) .
C45 C61 1.507(15) .
C42 H42A 0.9700 .
C42 H42B 0.9700 .
C12 C022 1.379(14) .
C12 H12 0.9300 .
C2 C32 1.396(13) .
C2 H2 0.9300 .
C3 C29 1.384(13) .
C3 H3 0.9300 .
C38 C39 1.338(16) .
C38 C027 1.411(16) .
C38 C036 1.501(14) .
C10 C024 1.369(14) .
C10 H10 0.9300 .
C35 C33 1.364(14) .
C35 H35 0.9300 .
C01M C031 1.514(14) .
N01 C029 1.323(13) .
N01 C02 1.341(13) .
C01O H01A 0.9700 .
C01O H01B 0.9700 .
C8 C9 1.352(14) .
C8 C024 1.382(13) .
C8 C5 1.477(14) .
O26 N18 1.243(16) .
C15 H15 0.9300 .
O19 C032 1.255(14) .
C66 C64 1.523(14) .
C36 C37 1.388(14) .
C36 H36 0.9300 .
C59 C033 1.372(15) .
C59 C58 1.385(15) .
C59 H59 0.9300 .
C32 C33 1.381(13) .
C32 C31 1.472(13) .
C64 H64A 0.9700 .
C64 H64B 0.9700 .
C9 H9 0.9300 .
O47 H47A 0.8500 .
O47 H47B 0.8500 .
C020 C026 1.388(13) .
C020 C023 1.407(14) .
C020 H020 0.9300 .
O35 H35A 0.8500 .
O35 H35B 0.8501 .
C022 C14 1.375(14) .
C022 H022 0.9300 .
C023 C14 1.496(12) .
C024 H024 0.9300 .
C025 C62 1.475(15) .
C025 H02A 0.9700 .
C025 H02B 0.9700 .
C026 H026 0.9300 .
C027 C41 1.381(15) .
C027 H027 0.9300 .
C028 C34 1.383(14) .
C028 C036 1.385(15) .
C028 H028 0.9300 .
C029 C6 1.392(14) .
C029 H029 0.9300 .
C5 C6 1.371(14) .
C5 C039 1.420(13) .
O27 N18 1.210(16) .
C63 C032 1.519(16) .
C63 H63A 0.9700 .
C63 H63B 0.9700 .
C20 C21 1.492(16) .
C20 H20C 0.9700 .
C20 H20D 0.9700 .
C6 H6 0.9300 .
C37 C036 1.374(15) .
C37 H37 0.9300 .
C02G H02C 0.9700 .
C02G H02D 0.9700 .
C17 C18 1.512(16) .
C17 H17A 0.9700 .
C17 H17B 0.9700 .
C31 C29 1.387(13) .
C31 C30 1.398(13) .
C62 H62A 0.9700 .
C62 H62B 0.9700 .
C51 C52 1.382(16) .
C51 C50 1.412(15) .
C51 C033 1.460(15) .
C34 H34 0.9300 .
C33 H33 0.9300 .
C61 H61A 0.9700 .
C61 H61B 0.9700 .
C02O C46 1.503(14) .
C02O H02E 0.9700 .
C02O H02F 0.9700 .
C46 H46A 0.9700 .
C46 H46B 0.9700 .
C30 C27 1.382(13) .
C30 H30 0.9300 .
C13 C11 1.377(13) .
C13 C14 1.402(14) .
C13 H13 0.9300 .
C57 C56 1.393(15) .
C57 H57 0.9300 .
C52 C038 1.375(15) .
C52 H52 0.9300 .
C50 C030 1.398(15) .
C50 H50 0.9300 .
C19 C037 1.477(16) .
C19 H19A 0.9700 .
C19 H19B 0.9700 .
C02 C039 1.375(14) .
C02 H02 0.9300 .
C11 H11 0.9300 .
C030 H030 0.9300 .
C031 H03A 0.9700 .
C031 H03B 0.9700 .
C033 C56 1.395(15) .
N034 C40 1.307(17) .
N034 C41 1.348(17) .
C035 C24 1.494(14) .
C035 H03C 0.9700 .
C035 H03D 0.9700 .
C037 H03E 0.9700 .
C037 H03F 0.9700 .
C038 H038 0.9300 .
C039 H039 0.9300 .
C27 H27 0.9300 .
C29 H29 0.9300 .
C58 H58 0.9300 .
O46 N31 1.198(17) .
C21 H21A 0.9700 .
C21 H21B 0.9700 .
C56 H56 0.9300 .
C40 C39 1.385(16) .
C40 H40 0.9300 .
C41 H41 0.9300 .
C24 H24A 0.9700 .
C24 H24B 0.9700 .
O41 N31 1.42(2) .
N31 O45 1.207(18) .
C39 H39 0.9300 .
O48 H48A 0.8500 .
O48 H48B 0.8497 .
O49 H49A 0.8500 .
O49 H49B 0.8501 .
N18 O28 1.443(18) .
O31 H31A 0.8501 .
O31 H31B 0.8501 .
O32 H32A 0.8500 .
O32 H32B 0.8500 .

loop_
_geom_torsion_atom_site_label_1
_geom_torsion_atom_site_label_2
_geom_torsion_atom_site_label_3
_geom_torsion_atom_site_label_4
_geom_torsion
_geom_torsion_site_symmetry_1
Cd5 O008 C00V O24 177.5(6) .
Cd5 O008 C00V C02G 1.2(11) .
Cd4 O24 C00V O008 -176.4(8) 2_575
Cd2 O24 C00V O008 -0.8(10) 4_565
Cd4 O24 C00V C02G 0.1(18) 2_575
Cd2 O24 C00V C02G 175.7(7) 4_565
C35 N007 C1 C2 2.5(14) .
Cd4 N007 C1 C2 179.3(7) .
C10 N002 C015 C9 2.4(14) .
Cd2 N002 C015 C9 -173.5(7) .
C01C C23 N017 C24 -91.1(10) .
C01C C23 N017 C64 145.4(9) .
C01C C23 N017 Cd3 26.3(10) .
Cd3 O3 C16 O2 179.1(8) .
Cd3 O3 C16 C01O -2.2(12) .
Cd2 O2 C16 O3 46(2) .
Cd2 O2 C16 C01O -132.9(12) .
Cd4 O21 C43 O006 15(2) .
Cd4 O21 C43 C42 -162.5(10) .
Cd5 O006 C43 O21 -172.6(7) .
Cd5 O006 C43 C42 4.6(11) .
Cd3 O009 C01C O11 176.5(6) .
Cd3 O009 C01C C23 -4.7(12) .
Cd2 O11 C01C O009 -157.5(7) 2_564
Cd4 O11 C01C O009 1.8(10) 4_464
Cd2 O11 C01C C23 23.8(16) 2_564
Cd4 O11 C01C C23 -177.0(7) 4_464
N017 C23 C01C O009 -15.8(13) .
N017 C23 C01C O11 162.9(8) .
C63 N16 C45 C61 163.5(8) .
C42 N16 C45 C61 -73.5(10) .
Cd5 N16 C45 C61 45.1(9) .
C63 N16 C42 C43 -149.0(9) .
C45 N16 C42 C43 86.5(10) .
Cd5 N16 C42 C43 -35.0(9) .
O21 C43 C42 N16 -159.8(9) .
O006 C43 C42 N16 22.7(13) .
C11 N016 C12 C022 -0.9(14) .
Cd2 N016 C12 C022 -176.1(7) .
N007 C1 C2 C32 -1.5(15) .
C27 N013 C3 C29 0.8(14) .
Cd1 N013 C3 C29 179.0(7) .
C015 N002 C10 C024 -0.3(14) .
Cd2 N002 C10 C024 175.5(7) .
C1 N007 C35 C33 -2.5(14) .
Cd4 N007 C35 C33 -179.1(8) .
Cd1 O38 C01M O42 -19.3(15) 3_455
Cd1 O38 C01M C031 162.9(6) 3_455
Cd5 O42 C01M O38 -161.5(8) .
Cd5 O42 C01M C031 16.2(10) .
C17 N011 C01O C16 -149.3(9) .
C037 N011 C01O C16 84.6(11) .
Cd3 N011 C01O C16 -33.9(10) .
O3 C16 C01O N011 26.4(14) .
O2 C16 C01O N011 -154.8(9) .
C026 N003 C15 C019 1.7(15) .
Cd1 N003 C15 C019 -177.3(8) 3_455
C023 C019 C15 N003 -1.5(15) .
Cd1 O040 C66 O00W -3.7(13) .
Cd1 O040 C66 C64 175.8(6) .
Cd3 O00W C66 O040 -168.6(7) .
Cd3 O00W C66 C64 12.0(11) .
C34 N010 C36 C37 -0.9(14) .
Cd4 N010 C36 C37 -177.6(7) .
C1 C2 C32 C33 0.4(13) .
C1 C2 C32 C31 -178.6(8) .
C24 N017 C64 C66 76.4(10) .
C23 N017 C64 C66 -157.9(8) .
Cd3 N017 C64 C66 -37.3(9) .
O040 C66 C64 N017 -160.5(8) .
O00W C66 C64 N017 19.0(13) .
C024 C8 C9 C015 1.8(14) .
C5 C8 C9 C015 -177.7(9) .
N002 C015 C9 C8 -3.2(15) .
N016 C12 C022 C14 0.8(15) .
C15 C019 C023 C020 1.4(14) .
C15 C019 C023 C14 -179.9(9) .
C026 C020 C023 C019 -1.6(14) .
C026 C020 C023 C14 179.7(9) .
N002 C10 C024 C8 -1.0(15) .
C9 C8 C024 C10 0.3(14) .
C5 C8 C024 C10 179.7(8) .
C61 O30 C025 C62 -178.9(9) .
Cd5 O30 C025 C62 -53.7(9) .
C15 N003 C026 C020 -1.9(15) .
Cd1 N003 C026 C020 177.1(8) 3_455
C023 C020 C026 N003 1.9(16) .
C39 C38 C027 C41 2.0(16) .
C036 C38 C027 C41 -176.4(10) .
C02 N01 C029 C6 -1.2(15) .
C9 C8 C5 C6 144.0(10) .
C024 C8 C5 C6 -35.3(14) .
C9 C8 C5 C039 -31.8(13) .
C024 C8 C5 C039 148.8(9) .
C42 N16 C63 C032 77.9(10) .
C45 N16 C63 C032 -157.4(8) .
Cd5 N16 C63 C032 -36.1(10) .
C19 O9 C20 C21 -179.9(9) .
Cd3 O9 C20 C21 -56.3(10) .
C039 C5 C6 C029 0.5(14) .
C8 C5 C6 C029 -175.5(9) .
N01 C029 C6 C5 0.2(16) .
N010 C36 C37 C036 0.8(15) .
C031 N20 C02G C00V 147.6(8) .
C02O N20 C02G C00V -90.4(9) .
Cd5 N20 C02G C00V 27.5(9) .
O008 C00V C02G N20 -20.2(12) .
O24 C00V C02G N20 163.2(8) .
C01O N011 C17 C18 79.5(11) .
C037 N011 C17 C18 -154.6(9) .
Cd3 N011 C17 C18 -36.4(10) .
C33 C32 C31 C29 139.0(10) .
C2 C32 C31 C29 -42.0(13) .
C33 C32 C31 C30 -38.4(13) .
C2 C32 C31 C30 140.5(10) .
C46 O36 C62 C025 -170.1(8) .
Cd5 O36 C62 C025 -38.2(10) .
O30 C025 C62 O36 60.3(11) .
C36 N010 C34 C028 1.1(14) .
Cd4 N010 C34 C028 177.9(7) .
C036 C028 C34 N010 -1.3(15) .
N007 C35 C33 C32 1.5(16) .
C2 C32 C33 C35 -0.4(14) .
C31 C32 C33 C35 178.6(9) .
C025 O30 C61 C45 170.8(8) .
Cd5 O30 C61 C45 45.0(9) .
N16 C45 C61 O30 -61.7(10) .
C031 N20 C02O C46 -167.4(8) .
C02G N20 C02O C46 69.4(10) .
Cd5 N20 C02O C46 -51.8(9) .
C62 O36 C46 C02O 100.1(10) .
Cd5 O36 C46 C02O -34.7(9) .
N20 C02O C46 O36 60.7(11) .
C29 C31 C30 C27 0.4(14) .
C32 C31 C30 C27 178.0(9) .
C58 N008 C57 C56 -1.3(16) .
C50 C51 C52 C038 -0.6(15) .
C033 C51 C52 C038 174.3(10) .
C12 C022 C14 C13 0.6(14) .
C12 C022 C14 C023 -179.2(9) .
C11 C13 C14 C022 -1.9(13) .
C11 C13 C14 C023 177.9(8) .
C019 C023 C14 C022 26.4(13) .
C020 C023 C14 C022 -154.9(10) .
C019 C023 C14 C13 -153.4(9) .
C020 C023 C14 C13 25.3(13) .
C52 C51 C50 C030 1.0(15) .
C033 C51 C50 C030 -174.2(9) .
C20 O9 C19 C037 166.7(9) .
Cd3 O9 C19 C037 41.4(9) .
C029 N01 C02 C039 1.7(14) .
Cd3 O7 C18 O6 -161.8(10) .
Cd3 O7 C18 C17 16.4(12) .
N011 C17 C18 O7 15.3(15) .
N011 C17 C18 O6 -166.4(10) .
C12 N016 C11 C13 -0.6(13) .
Cd2 N016 C11 C13 174.6(7) .
C14 C13 C11 N016 2.0(14) .
C038 N09 C030 C50 -1.1(15) .
C51 C50 C030 N09 -0.1(16) .
C02G N20 C031 C01M -162.0(8) .
C02O N20 C031 C01M 75.5(10) .
Cd5 N20 C031 C01M -39.4(9) .
O38 C01M C031 N20 -165.0(8) .
O42 C01M C031 N20 17.1(12) .
Cd5 O37 C032 O19 -164.6(10) .
Cd5 O37 C032 C63 12.8(12) .
N16 C63 C032 O37 17.9(14) .
N16 C63 C032 O19 -164.4(10) .
C58 C59 C033 C56 -1.6(16) .
C58 C59 C033 C51 173.7(10) .
C52 C51 C033 C59 137.2(11) .
C50 C51 C033 C59 -48.1(14) .
C52 C51 C033 C56 -47.6(15) .
C50 C51 C033 C56 127.2(11) .
C21 O10 C035 C24 97.1(10) .
Cd3 O10 C035 C24 -33.0(10) .
C36 C37 C036 C028 -0.9(15) .
C36 C37 C036 C38 -177.4(10) .
C34 C028 C036 C37 1.1(15) .
C34 C028 C036 C38 177.6(9) .
C39 C38 C036 C37 31.7(16) .
C027 C38 C036 C37 -149.9(10) .
C39 C38 C036 C028 -144.7(11) .
C027 C38 C036 C028 33.6(15) .
O9 C19 C037 N011 -61.2(11) .
C01O N011 C037 C19 -71.8(11) .
C17 N011 C037 C19 162.1(9) .
Cd3 N011 C037 C19 45.5(10) .
C030 N09 C038 C52 1.6(15) .
C51 C52 C038 N09 -0.7(16) .
N01 C02 C039 C5 -1.1(15) .
C6 C5 C039 C02 -0.1(13) .
C8 C5 C039 C02 176.1(9) .
C3 N013 C27 C30 1.2(14) .
Cd1 N013 C27 C30 -177.0(7) .
C31 C30 C27 N013 -1.8(15) .
N013 C3 C29 C31 -2.1(14) .
C30 C31 C29 C3 1.4(13) .
C32 C31 C29 C3 -176.2(8) .
C57 N008 C58 C59 3.9(16) .
C033 C59 C58 N008 -2.5(17) .
C035 O10 C21 C20 -167.3(9) .
Cd3 O10 C21 C20 -40.3(10) .
O9 C20 C21 O10 63.5(12) .
N008 C57 C56 C033 -2.7(16) .
C59 C033 C56 C57 4.1(15) .
C51 C033 C56 C57 -171.4(10) .
C41 N034 C40 C39 -1.2(17) .
C40 N034 C41 C027 -0.7(16) .
C38 C027 C41 N034 0.3(16) .
C64 N017 C24 C035 -169.1(9) .
C23 N017 C24 C035 65.6(12) .
Cd3 N017 C24 C035 -54.3(10) .
O10 C035 C24 N017 62.1(12) .
C027 C38 C39 C40 -3.6(16) .
C036 C38 C39 C40 174.7(10) .
N034 C40 C39 C38 3.4(18) .
